data_4029933
loop_
_publ_author_name
'Rajam, Sridhar'
'Jadhav, Abhijit V.'
'Li, Qian'
'Sarkar, Sujan K.'
'Singh, Pradeep N. D.'
'Rohr, Ahleah'
'Pace, Tamara C. S.'
'Li, Rui'
'Krause, Jeanette A.'
'Bohne, Cornelia'
'Ault, Bruce S.'
'Gudmundsdottir, Anna D.'

_publ_section_title
;
 Triplet sensitized photolysis of a vinyl azide: direct detection of a
 triplet vinyl azide and nitrene.
;
_journal_issue 19
_journal_name_full 'The Journal of organic chemistry'
_journal_page_first 9325
_journal_page_last 9334
_journal_paper_doi 10.1021/jo501898p
_journal_volume 79
_journal_year 2014
_chemical_formula_moiety 'C11 H11 N3 O'
_chemical_formula_sum 'C11 H11 N3 O'
_chemical_formula_weight 201.23
_chemical_name_systematic
; 
 ? 
;
_space_group_IT_number 61
_symmetry_cell_setting orthorhombic
_symmetry_space_group_name_Hall '-P 2ac 2ab'
_symmetry_space_group_name_H-M 'P b c a'
_atom_sites_solution_hydrogens geom
_atom_sites_solution_primary direct
_atom_sites_solution_secondary difmap
_audit_creation_method SHELXL-97
_cell_angle_alpha 90.00
_cell_angle_beta 90.00
_cell_angle_gamma 90.00
_cell_formula_units_Z 16
_cell_length_a 19.096(2)
_cell_length_b 8.8874(10)
_cell_length_c 24.908(3)
_cell_measurement_reflns_used 7226
_cell_measurement_temperature 200(2)
_cell_measurement_theta_max 26.25
_cell_measurement_theta_min 2.32
_cell_volume 4227.2(8)
_computing_cell_refinement 'Bruker SAINT v7.06'
_computing_data_collection 'Bruker APEX2 v1.0-27'
_computing_data_reduction 'Bruker SAINT v7.06'
_computing_molecular_graphics 'Bruker SHELXTL v6.14'
_computing_publication_material 'Bruker SHELXTL v6.14'
_computing_structure_refinement 'Bruker SHELXTL v6.14'
_computing_structure_solution 'Bruker SHELXTL v6.14'
_diffrn_ambient_temperature 200(2)
_diffrn_measured_fraction_theta_full 0.998
_diffrn_measured_fraction_theta_max 0.998
_diffrn_measurement_device_type 'Bruker Platinum 200'
_diffrn_measurement_method '\w scans'
_diffrn_radiation_monochromator 'Si-<111> channel cut crystal'
_diffrn_radiation_source synchrotron
_diffrn_radiation_type synchrotron
_diffrn_radiation_wavelength 0.77490
_diffrn_reflns_av_R_equivalents 0.0735
_diffrn_reflns_av_sigmaI/netI 0.0408
_diffrn_reflns_limit_h_max 23
_diffrn_reflns_limit_h_min -23
_diffrn_reflns_limit_k_max 11
_diffrn_reflns_limit_k_min -11
_diffrn_reflns_limit_l_max 31
_diffrn_reflns_limit_l_min -29
_diffrn_reflns_number 48386
_diffrn_reflns_theta_full 29.02
_diffrn_reflns_theta_max 29.02
_diffrn_reflns_theta_min 1.78
_diffrn_standards_decay_% 0
_diffrn_standards_interval_count 0
_diffrn_standards_interval_time 0
_diffrn_standards_number 0
_exptl_absorpt_coefficient_mu 0.102
_exptl_absorpt_correction_T_max 0.9990
_exptl_absorpt_correction_T_min 0.9879
_exptl_absorpt_correction_type multi-scan
_exptl_absorpt_process_details 'SADABS v2.10 (Sheldrick)'
_exptl_crystal_colour colorless
_exptl_crystal_density_diffrn 1.265
_exptl_crystal_density_method 'not measured'
_exptl_crystal_description plate
_exptl_crystal_F_000 1696
_exptl_crystal_size_max 0.12
_exptl_crystal_size_mid 0.11
_exptl_crystal_size_min 0.01
_refine_diff_density_max 0.156
_refine_diff_density_min -0.167
_refine_diff_density_rms 0.029
_refine_ls_extinction_method none
_refine_ls_goodness_of_fit_ref 1.035
_refine_ls_hydrogen_treatment constr
_refine_ls_matrix_type full
_refine_ls_number_parameters 273
_refine_ls_number_reflns 4337
_refine_ls_number_restraints 0
_refine_ls_restrained_S_all 1.035
_refine_ls_R_factor_all 0.0503
_refine_ls_R_factor_gt 0.0395
_refine_ls_shift/su_max 0.001
_refine_ls_shift/su_mean 0.000
_refine_ls_structure_factor_coef Fsqd
_refine_ls_weighting_details 'calc w=1/[\s^2^(Fo^2^)+(0.0587P)^2^+0.5752P] where P=(Fo^2^+2Fc^2^)/3'
_refine_ls_weighting_scheme calc
_refine_ls_wR_factor_gt 0.1132
_refine_ls_wR_factor_ref 0.1231
_reflns_number_gt 3458
_reflns_number_total 4337
_reflns_threshold_expression >2\s(I)
_cod_data_source_file jo501898p_si_002.cif
_cod_data_source_block 1
_cod_depositor_comments
;
The following automatic conversions were performed:

'_symmetry_cell_setting' value 'Orthorhombic' changed to
'orthorhombic' according to
/home/saulius/struct/COD-crude-data--automatic-downloads/rss-feeds/ACS/lib/dictionaries/cif_core.dic
dictionary named 'cif_core.dic' version 2.4.2 from 2011-04-26.

Automatic conversion script
Id: cif_fix_values 2281 2013-09-26 08:29:07Z andrius 

 Adding full bibliography for 4029933.cif.
;
_cod_original_cell_volume 4227.3(8)
_cod_original_sg_symbol_H-M Pbca
_cod_database_code 4029933

loop_
_symmetry_equiv_pos_as_xyz
'x, y, z'
'-x+1/2, -y, z+1/2'
'-x, y+1/2, -z+1/2'
'x+1/2, -y+1/2, -z'
'-x, -y, -z'
'x-1/2, y, -z-1/2'
'x, -y-1/2, z-1/2'
'-x-1/2, y-1/2, z'

loop_
_atom_site_label
_atom_site_type_symbol
_atom_site_fract_x
_atom_site_fract_y
_atom_site_fract_z
_atom_site_U_iso_or_equiv
_atom_site_adp_type
_atom_site_occupancy
_atom_site_symmetry_multiplicity
_atom_site_calc_flag
_atom_site_refinement_flags
O1A O 0.15188(5) 0.58391(12) 0.65174(4) 0.0640(3) Uani 1 1 d .
N1A N 0.25184(8) 0.72363(19) 0.49349(5) 0.0764(4) Uani 1 1 d .
N2A N 0.29637(8) 0.65182(18) 0.46825(5) 0.0723(4) Uani 1 1 d .
N3A N 0.33230(9) 0.5906(2) 0.43987(6) 0.0935(5) Uani 1 1 d .
C1A C 0.18384(6) 0.70075(13) 0.73293(5) 0.0417(3) Uani 1 1 d .
C2A C 0.14382(6) 0.60109(14) 0.76315(5) 0.0491(3) Uani 1 1 d .
H2A H 0.1159 0.5280 0.7454 0.059 Uiso 1 1 calc R
C3A C 0.14413(7) 0.60681(16) 0.81850(6) 0.0539(3) Uani 1 1 d .
H3A H 0.1168 0.5374 0.8385 0.065 Uiso 1 1 calc R
C4A C 0.18400(7) 0.71289(15) 0.84478(6) 0.0539(3) Uani 1 1 d .
H4A H 0.1844 0.7166 0.8829 0.065 Uiso 1 1 calc R
C5A C 0.22341(8) 0.81382(17) 0.81545(6) 0.0586(4) Uani 1 1 d .
H5A H 0.2505 0.8878 0.8335 0.070 Uiso 1 1 calc R
C6A C 0.22367(7) 0.80784(15) 0.75984(5) 0.0505(3) Uani 1 1 d .
H6A H 0.2512 0.8773 0.7400 0.061 Uiso 1 1 calc R
C7A C 0.18266(6) 0.68783(13) 0.67311(5) 0.0451(3) Uani 1 1 d .
C8A C 0.22101(7) 0.80468(15) 0.64004(5) 0.0507(3) Uani 1 1 d .
H8A H 0.2053 0.9060 0.6514 0.061 Uiso 1 1 calc R
H8B H 0.2718 0.7971 0.6477 0.061 Uiso 1 1 calc R
C9A C 0.20994(7) 0.78924(15) 0.58048(5) 0.0520(3) Uani 1 1 d .
C10A C 0.26094(7) 0.73587(17) 0.55004(5) 0.0584(4) Uani 1 1 d .
H10A H 0.3039 0.7056 0.5660 0.070 Uiso 1 1 calc R
C11A C 0.13995(8) 0.83582(19) 0.55882(6) 0.0672(4) Uani 1 1 d .
H11A H 0.1401 0.8264 0.5196 0.101 Uiso 1 1 calc R
H11B H 0.1306 0.9406 0.5688 0.101 Uiso 1 1 calc R
H11C H 0.1035 0.7708 0.5739 0.101 Uiso 1 1 calc R
O1B O 0.38964(5) 0.86017(11) 0.15508(4) 0.0584(3) Uani 1 1 d .
N1B N 0.43052(7) 0.63452(14) -0.00538(4) 0.0614(3) Uani 1 1 d .
N2B N 0.39521(8) 0.54343(15) -0.03092(5) 0.0651(3) Uani 1 1 d .
N3B N 0.36512(10) 0.4701(2) -0.05954(6) 0.0909(5) Uani 1 1 d .
C1B C 0.44281(6) 0.77156(13) 0.23458(5) 0.0423(3) Uani 1 1 d .
C2B C 0.39596(7) 0.84982(15) 0.26704(6) 0.0529(3) Uani 1 1 d .
H2B H 0.3592 0.9063 0.2511 0.064 Uiso 1 1 calc R
C3B C 0.40240(8) 0.84616(17) 0.32219(6) 0.0631(4) Uani 1 1 d .
H3B H 0.3700 0.8997 0.3439 0.076 Uiso 1 1 calc R
C4B C 0.45583(8) 0.76483(17) 0.34592(6) 0.0598(4) Uani 1 1 d .
H4B H 0.4603 0.7631 0.3839 0.072 Uiso 1 1 calc R
C5B C 0.50260(7) 0.68623(16) 0.31447(5) 0.0551(3) Uani 1 1 d .
H5B H 0.5393 0.6303 0.3307 0.066 Uiso 1 1 calc R
C6B C 0.49600(7) 0.68888(14) 0.25892(5) 0.0478(3) Uani 1 1 d .
H6B H 0.5281 0.6338 0.2374 0.057 Uiso 1 1 calc R
C7B C 0.43349(6) 0.77748(13) 0.17514(5) 0.0427(3) Uani 1 1 d .
C8B C 0.47784(6) 0.67545(14) 0.14035(5) 0.0458(3) Uani 1 1 d .
H7C H 0.5275 0.6873 0.1509 0.055 Uiso 1 1 calc R
H7D H 0.4644 0.5697 0.1475 0.055 Uiso 1 1 calc R
C9B C 0.47134(6) 0.70504(14) 0.08129(5) 0.0456(3) Uani 1 1 d .
C10B C 0.43614(7) 0.60959(15) 0.05083(5) 0.0500(3) Uani 1 1 d .
H10B H 0.4145 0.5240 0.0666 0.060 Uiso 1 1 calc R
C11B C 0.50640(8) 0.84386(15) 0.05987(6) 0.0595(4) Uani 1 1 d .
H11D H 0.4931 0.8585 0.0222 0.089 Uiso 1 1 calc R
H11E H 0.5573 0.8323 0.0624 0.089 Uiso 1 1 calc R
H11F H 0.4917 0.9314 0.0810 0.089 Uiso 1 1 calc R

loop_
_atom_site_aniso_label
_atom_site_aniso_U_11
_atom_site_aniso_U_22
_atom_site_aniso_U_33
_atom_site_aniso_U_23
_atom_site_aniso_U_13
_atom_site_aniso_U_12
O1A 0.0735(6) 0.0570(6) 0.0615(6) -0.0162(5) -0.0012(5) -0.0182(5)
N1A 0.0692(8) 0.1098(11) 0.0503(7) -0.0124(7) 0.0006(6) 0.0105(8)
N2A 0.0752(8) 0.0933(10) 0.0484(7) -0.0096(7) 0.0046(6) -0.0092(8)
N3A 0.1011(11) 0.1191(13) 0.0603(9) -0.0233(9) 0.0214(8) -0.0005(10)
C1A 0.0356(5) 0.0358(6) 0.0538(7) -0.0045(5) -0.0023(5) 0.0039(5)
C2A 0.0448(6) 0.0398(6) 0.0628(8) -0.0029(6) -0.0025(5) -0.0021(5)
C3A 0.0531(7) 0.0468(7) 0.0618(9) 0.0059(6) 0.0051(6) 0.0011(6)
C4A 0.0557(7) 0.0554(8) 0.0506(8) 0.0003(6) -0.0001(6) 0.0058(6)
C5A 0.0618(8) 0.0576(8) 0.0564(8) -0.0083(6) -0.0067(6) -0.0109(7)
C6A 0.0498(7) 0.0472(7) 0.0545(8) -0.0026(6) -0.0013(5) -0.0091(6)
C7A 0.0382(6) 0.0420(6) 0.0552(7) -0.0088(5) -0.0012(5) 0.0019(5)
C8A 0.0466(6) 0.0545(7) 0.0508(7) -0.0078(6) -0.0004(5) -0.0045(6)
C9A 0.0493(7) 0.0549(8) 0.0518(7) -0.0036(6) -0.0033(6) -0.0034(6)
C10A 0.0514(7) 0.0765(9) 0.0472(7) -0.0061(7) -0.0025(6) -0.0003(7)
C11A 0.0617(9) 0.0778(10) 0.0622(9) -0.0039(8) -0.0066(7) 0.0141(8)
O1B 0.0582(5) 0.0621(6) 0.0550(6) 0.0038(4) -0.0027(4) 0.0171(4)
N1B 0.0798(8) 0.0606(7) 0.0439(6) 0.0013(5) -0.0012(6) -0.0101(6)
N2B 0.0821(9) 0.0695(8) 0.0437(6) 0.0005(6) -0.0002(6) -0.0089(7)
N3B 0.1197(13) 0.0993(12) 0.0537(8) -0.0074(8) -0.0085(8) -0.0339(10)
C1B 0.0419(6) 0.0374(6) 0.0477(7) 0.0013(5) 0.0020(5) -0.0085(5)
C2B 0.0509(7) 0.0528(8) 0.0551(8) -0.0032(6) 0.0022(6) 0.0004(6)
C3B 0.0661(9) 0.0692(9) 0.0539(8) -0.0102(7) 0.0102(7) -0.0024(7)
C4B 0.0697(9) 0.0645(9) 0.0452(7) 0.0004(6) 0.0000(6) -0.0163(7)
C5B 0.0566(7) 0.0567(8) 0.0519(8) 0.0078(6) -0.0078(6) -0.0093(6)
C6B 0.0467(6) 0.0466(6) 0.0500(7) 0.0022(5) 0.0003(5) -0.0045(5)
C7B 0.0389(6) 0.0400(6) 0.0492(7) 0.0027(5) -0.0002(5) -0.0045(5)
C8B 0.0448(6) 0.0454(6) 0.0472(7) 0.0021(5) -0.0001(5) 0.0002(5)
C9B 0.0452(6) 0.0454(6) 0.0464(7) 0.0033(5) 0.0053(5) 0.0026(5)
C10B 0.0584(7) 0.0489(7) 0.0427(7) 0.0041(5) 0.0036(5) -0.0001(6)
C11B 0.0636(8) 0.0575(8) 0.0574(8) 0.0052(6) 0.0088(7) -0.0093(7)

loop_
_atom_type_symbol
_atom_type_description
_atom_type_scat_dispersion_real
_atom_type_scat_dispersion_imag
_atom_type_scat_source
C C -0.0020 0.0020 'L. Kissel & R.H. Pratt, Acta Cryst A (1990), A46, 170-175'
H H 0.0000 0.0000 'International Tables Vol C Tables 4.2.6.8 and 6.1.1.4'
N N -0.0031 0.0040 'L. Kissel & R.H. Pratt, Acta Cryst A (1990), A46, 170-175'
O O -0.0041 0.0074 'L. Kissel & R.H. Pratt, Acta Cryst A (1990), A46, 170-175'

loop_
_geom_angle_atom_site_label_1
_geom_angle_atom_site_label_2
_geom_angle_atom_site_label_3
_geom_angle
N2A N1A C10A 117.33(14)
N3A N2A N1A 171.59(18)
C6A C1A C2A 118.39(12)
C6A C1A C7A 122.78(11)
C2A C1A C7A 118.83(10)
C3A C2A C1A 120.99(12)
C4A C3A C2A 120.17(12)
C3A C4A C5A 119.65(13)
C4A C5A C6A 120.40(12)
C5A C6A C1A 120.40(12)
O1A C7A C1A 120.10(11)
O1A C7A C8A 121.06(12)
C1A C7A C8A 118.84(10)
C9A C8A C7A 113.94(11)
C10A C9A C11A 123.30(13)
C10A C9A C8A 119.65(12)
C11A C9A C8A 117.05(12)
C9A C10A N1A 120.33(13)
N2B N1B C10B 116.61(12)
N3B N2B N1B 171.66(15)
C2B C1B C6B 118.66(12)
C2B C1B C7B 118.82(11)
C6B C1B C7B 122.52(11)
C3B C2B C1B 120.61(13)
C2B C3B C4B 120.23(13)
C5B C4B C3B 120.02(13)
C4B C5B C6B 119.90(13)
C5B C6B C1B 120.57(12)
O1B C7B C1B 120.61(11)
O1B C7B C8B 120.66(11)
C1B C7B C8B 118.70(10)
C9B C8B C7B 114.22(10)
C10B C9B C8B 119.51(11)
C10B C9B C11B 123.37(12)
C8B C9B C11B 117.12(11)
C9B C10B N1B 120.25(12)

loop_
_geom_bond_atom_site_label_1
_geom_bond_atom_site_label_2
_geom_bond_distance
O1A C7A 1.2174(14)
N1A N2A 1.2354(19)
N1A C10A 1.4232(18)
N2A N3A 1.125(2)
C1A C6A 1.3905(16)
C1A C2A 1.3911(17)
C1A C7A 1.4945(18)
C2A C3A 1.3797(19)
C3A C4A 1.3773(19)
C4A C5A 1.3800(19)
C5A C6A 1.3861(19)
C7A C8A 1.5144(18)
C8A C9A 1.5047(18)
C9A C10A 1.3223(19)
C9A C11A 1.4996(19)
O1B C7B 1.2212(14)
N1B N2B 1.2307(17)
N1B C10B 1.4217(17)
N2B N3B 1.1239(18)
C1B C2B 1.3920(18)
C1B C6B 1.3927(17)
C1B C7B 1.4920(17)
C2B C3B 1.380(2)
C3B C4B 1.383(2)
C4B C5B 1.378(2)
C5B C6B 1.3894(18)
C7B C8B 1.5135(16)
C8B C9B 1.4995(17)
C9B C10B 1.3218(18)
C9B C11B 1.5016(17)

loop_
_geom_torsion_atom_site_label_1
_geom_torsion_atom_site_label_2
_geom_torsion_atom_site_label_3
_geom_torsion_atom_site_label_4
_geom_torsion
C10A N1A N2A N3A -179(100)
C6A C1A C2A C3A -0.76(17)
C7A C1A C2A C3A 178.86(11)
C1A C2A C3A C4A 0.48(19)
C2A C3A C4A C5A 0.28(19)
C3A C4A C5A C6A -0.7(2)
C4A C5A C6A C1A 0.5(2)
C2A C1A C6A C5A 0.29(18)
C7A C1A C6A C5A -179.31(12)
C6A C1A C7A O1A 173.47(12)
C2A C1A C7A O1A -6.13(17)
C6A C1A C7A C8A -5.78(16)
C2A C1A C7A C8A 174.62(10)
O1A C7A C8A C9A 6.75(17)
C1A C7A C8A C9A -174.01(10)
C7A C8A C9A C10A -106.18(15)
C7A C8A C9A C11A 73.55(16)
C11A C9A C10A N1A 1.6(2)
C8A C9A C10A N1A -178.64(14)
N2A N1A C10A C9A -168.91(16)
C10B N1B N2B N3B -178(100)
C6B C1B C2B C3B 0.36(18)
C7B C1B C2B C3B 179.44(11)
C1B C2B C3B C4B 0.2(2)
C2B C3B C4B C5B -0.4(2)
C3B C4B C5B C6B 0.0(2)
C4B C5B C6B C1B 0.60(19)
C2B C1B C6B C5B -0.78(17)
C7B C1B C6B C5B -179.82(11)
C2B C1B C7B O1B 6.58(17)
C6B C1B C7B O1B -174.38(11)
C2B C1B C7B C8B -171.51(11)
C6B C1B C7B C8B 7.53(16)
O1B C7B C8B C9B 9.76(16)
C1B C7B C8B C9B -172.16(10)
C7B C8B C9B C10B -106.58(13)
C7B C8B C9B C11B 73.81(14)
C8B C9B C10B N1B -178.88(11)
C11B C9B C10B N1B 0.71(19)
N2B N1B C10B C9B -177.90(13)
